data_1509518
loop_
_publ_author_name
'Kolis, J.W.'
'Schimek, G.L.'
'Pennington, W.T.'
'Wood, P.T.'

_publ_section_title
;
 Supercritical ammonia synthesis and characterization of four new alkali
 metal silver antimony sulfides: M Ag2 Sb S4 and M2 Ag Sb S4 (M=K, Rb)
;
_journal_name_full 'Journal of Solid State Chemistry'
_journal_page_first 277
_journal_page_last 284
_journal_paper_doi 10.1006/jssc.1996.0179
_journal_volume 123
_journal_year 1996
_chemical_formula_sum 'Ag Rb2 S4 Sb'
_chemical_name_systematic 'Rb2 (Ag Sb S4)'
_space_group_IT_number 14
_symmetry_space_group_name_Hall '-P 2yn'
_symmetry_space_group_name_H-M 'P 1 21/n 1'
_cell_angle_alpha 90
_cell_angle_beta 91.55
_cell_angle_gamma 90
_cell_formula_units_Z 4
_cell_length_a 8.229
_cell_length_b 10.857
_cell_length_c 10.346
_cell_volume 923.997
_citation_journal_id_ASTM JSSCBI
_cod_data_source_file silver1-2_504.cif
_cod_data_source_block Ag1Rb2S4Sb1
_cod_original_cell_volume 923.9968
_cod_original_sg_symbol_Hall '-P 2ybc (x-z,y,z)'
_cod_original_formula_sum 'Ag1 Rb2 S4 Sb1'
_cod_database_code 1509518

loop_
_symmetry_equiv_pos_as_xyz
x,y,z
-x+1/2,y+1/2,-z+1/2
-x,-y,-z
x-1/2,-y-1/2,z-1/2

loop_
_atom_site_label
_atom_site_type_symbol
_atom_site_fract_x
_atom_site_fract_y
_atom_site_fract_z
_atom_site_occupancy
_atom_site_U_iso_or_equiv
S4 S-2 0.3375 0.9286 0.9496 1 0.0
Sb1 Sb+5 0.14266 0.77329 0.96164 1 0.0
S2 S-2 0.2578 0.577 0.9419 1 0.0
S3 S-2 0.956 0.8117 0.7932 1 0.0
Ag1 Ag+1 0.8715 0.9671 0.2184 1 0.0
Rb2 Rb+1 0.3718 0.991 0.2626 1 0.0
Rb1 Rb+1 0.8583 0.2281 0.4934 1 0.0
S1 S-2 0.0162 0.7721 0.1613 1 0.0
